data_7708852
loop_
_publ_author_name
'Cabeza, Javier A.'
'Fern\'andez, Israel'
'Garc\'ia-\'Alvarez, Pablo'
'Garc\'ia-Soriano, Rub\'en'
'Laglera-G\'andara, Carlos J'
'Toral, Rub\'en'

_publ_section_title
;
 Stannylenes based on pyrrole-phosphane and dipyrromethane-diphosphane
 scaffolds: syntheses and behavior as precursors to PSnP pincer
 palladium(II), palladium(0) and gold(I) complexes.
;
_journal_issue 44
_journal_name_full 'Dalton transactions (Cambridge, England : 2003)'
_journal_page_first 16122
_journal_page_last 16132
_journal_paper_doi 10.1039/d1dt02967c
_journal_volume 50
_journal_year 2021
_chemical_formula_moiety 'C37 H78 N4 P2 Si4 Sn2'
_chemical_formula_sum 'C37 H78 N4 P2 Si4 Sn2'
_chemical_formula_weight 990.71
_space_group_crystal_system orthorhombic
_space_group_IT_number 19
_space_group_name_Hall 'P 2ac 2ab'
_space_group_name_H-M_alt 'P 21 21 21'
_atom_sites_solution_hydrogens geom
_audit_creation_method SHELXL-2014
_audit_update_record
;
2021-10-05 deposited with the CCDC.	2021-10-06 downloaded from the CCDC.
;
_cell_angle_alpha 90
_cell_angle_beta 90
_cell_angle_gamma 90
_cell_formula_units_Z 8
_cell_length_a 10.5334(9)
_cell_length_b 16.7794(15)
_cell_length_c 54.962(5)
_cell_measurement_reflns_used 9925
_cell_measurement_temperature 100(2)
_cell_measurement_theta_max 26.220
_cell_measurement_theta_min 2.400
_cell_volume 9714.2(15)
_computing_cell_refinement 'BRUKER APEX3'
_computing_data_collection 'BRUKER APEX3'
_computing_data_reduction 'BRUKER APEX3'
_computing_molecular_graphics 'MERCURY (Cambridge Crystallographic Data Centre: Cambridge, UK, 2020)'
_computing_structure_refinement 'SHELXL-2013 (Sheldrick, 2013)'
_computing_structure_solution 'SIR-97 (Giacovazzo, 1999)'
_diffrn_ambient_temperature 100(2)
_diffrn_measured_fraction_theta_full 0.999
_diffrn_measured_fraction_theta_max 0.999
_diffrn_measurement_device_type 'Bruker D8 VENTURE PHOTON III-14'
_diffrn_radiation_type MoK\a
_diffrn_radiation_wavelength 0.71073
_diffrn_reflns_av_R_equivalents 0.1136
_diffrn_reflns_av_unetI/netI 0.0831
_diffrn_reflns_Laue_measured_fraction_full 0.999
_diffrn_reflns_Laue_measured_fraction_max 0.999
_diffrn_reflns_limit_h_max 13
_diffrn_reflns_limit_h_min -11
_diffrn_reflns_limit_k_max 20
_diffrn_reflns_limit_k_min -19
_diffrn_reflns_limit_l_max 68
_diffrn_reflns_limit_l_min -68
_diffrn_reflns_number 118636
_diffrn_reflns_point_group_measured_fraction_full 1.000
_diffrn_reflns_point_group_measured_fraction_max 1.000
_diffrn_reflns_theta_full 25.242
_diffrn_reflns_theta_max 26.371
_diffrn_reflns_theta_min 1.916
_exptl_absorpt_coefficient_mu 1.222
_exptl_absorpt_correction_T_max 0.8878
_exptl_absorpt_correction_T_min 0.5345
_exptl_absorpt_correction_type multi-scan
_exptl_absorpt_process_details
; 
SADABS-2016/2 - Bruker AXS area detector scaling and absorption correction 

Reference: Krause, L., Herbst-Irmer, R., Sheldrick G.M. & Stalke D., J. Appl. Cryst. 48 (2015) 3-10.
;
_exptl_crystal_colour colourless
_exptl_crystal_density_diffrn 1.355
_exptl_crystal_description plate
_exptl_crystal_F_000 4112
_exptl_crystal_size_max 0.07
_exptl_crystal_size_mid 0.07
_exptl_crystal_size_min 0.02
_refine_diff_density_max 5.930
_refine_diff_density_min -1.791
_refine_diff_density_rms 0.178
_refine_ls_abs_structure_details
;
 Refined as an inversion twin.
;
_refine_ls_abs_structure_Flack 0.52(6)
_refine_ls_extinction_method none
_refine_ls_goodness_of_fit_ref 1.060
_refine_ls_hydrogen_treatment constr
_refine_ls_matrix_type full
_refine_ls_number_parameters 915
_refine_ls_number_reflns 19823
_refine_ls_number_restraints 0
_refine_ls_restrained_S_all 1.060
_refine_ls_R_factor_all 0.1188
_refine_ls_R_factor_gt 0.0935
_refine_ls_shift/su_max 0.002
_refine_ls_shift/su_mean 0.000
_refine_ls_structure_factor_coef Fsqd
_refine_ls_weighting_details 'w=1/[\s^2^(Fo^2^)+(0.0898P)^2^+110.5152P] where P=(Fo^2^+2Fc^2^)/3'
_refine_ls_weighting_scheme calc
_refine_ls_wR_factor_gt 0.2245
_refine_ls_wR_factor_ref 0.2430
_reflns_Friedel_coverage 0.817
_reflns_Friedel_fraction_full 1.000
_reflns_Friedel_fraction_max 1.000
_reflns_number_gt 15262
_reflns_number_total 19823
_reflns_threshold_expression 'I > 2\s(I)'
_cod_data_source_file d1dt02967c2.cif
_cod_data_source_block 5-21cmc005
_cod_database_code 7708852
_shelx_space_group_comment
;
The symmetry employed for this shelxl refinement is uniquely defined
by the following loop, which should always be used as a source of
symmetry information in preference to the above space-group names.
They are only intended as comments.
;
_shelxl_version_number 2014-3

loop_
_space_group_symop_operation_xyz
'x, y, z'
'-x+1/2, -y, z+1/2'
'x+1/2, -y+1/2, -z'
'-x, y+1/2, -z+1/2'

loop_
_atom_site_label
_atom_site_type_symbol
_atom_site_fract_x
_atom_site_fract_y
_atom_site_fract_z
_atom_site_U_iso_or_equiv
_atom_site_adp_type
_atom_site_occupancy
_atom_site_site_symmetry_order
_atom_site_calc_flag
_atom_site_refinement_flags_posn
_atom_site_refinement_flags_adp
_atom_site_refinement_flags_occupancy
_atom_site_disorder_assembly
_atom_site_disorder_group
C1 C 0.495(3) 0.4048(15) 0.8400(4) 0.068(7) Uani 1 1 d . . . . .
H1A H 0.5160 0.3485 0.8426 0.103 Uiso 1 1 calc R U . . .
H1B H 0.4511 0.4109 0.8244 0.103 Uiso 1 1 calc R U . . .
H1C H 0.4407 0.4236 0.8532 0.103 Uiso 1 1 calc R U . . .
C2 C 0.649(3) 0.4794(14) 0.8653(4) 0.068(7) Uani 1 1 d . . . . .
H2A H 0.5857 0.5179 0.8711 0.101 Uiso 1 1 calc R U . . .
H2B H 0.7327 0.5046 0.8650 0.101 Uiso 1 1 calc R U . . .
H2C H 0.6506 0.4333 0.8762 0.101 Uiso 1 1 calc R U . . .
C3 C 0.6133(19) 0.4519(12) 0.8396(4) 0.053(5) Uani 1 1 d . . . . .
H3 H 0.6838 0.4192 0.8327 0.063 Uiso 1 1 calc R U . . .
C4 C 0.501(3) 0.4637(15) 0.7795(4) 0.071(7) Uani 1 1 d . . . . .
H4A H 0.4964 0.4710 0.7618 0.106 Uiso 1 1 calc R U . . .
H4B H 0.4226 0.4832 0.7870 0.106 Uiso 1 1 calc R U . . .
H4C H 0.5117 0.4070 0.7832 0.106 Uiso 1 1 calc R U . . .
C5 C 0.740(2) 0.471(2) 0.7847(5) 0.082(9) Uani 1 1 d . . . . .
H5A H 0.7464 0.4220 0.7944 0.123 Uiso 1 1 calc R U . . .
H5B H 0.8094 0.5070 0.7891 0.123 Uiso 1 1 calc R U . . .
H5C H 0.7465 0.4575 0.7674 0.123 Uiso 1 1 calc R U . . .
C6 C 0.615(2) 0.5107(13) 0.7896(4) 0.055(6) Uani 1 1 d . . . . .
H6 H 0.6170 0.5613 0.7799 0.066 Uiso 1 1 calc R U . . .
C7 C 0.7266(19) 0.6080(13) 0.8278(4) 0.054(6) Uani 1 1 d . . . . .
H7A H 0.7982 0.5753 0.8338 0.064 Uiso 1 1 calc R U . . .
H7B H 0.7541 0.6331 0.8124 0.064 Uiso 1 1 calc R U . . .
C8 C 0.700(2) 0.6726(12) 0.8460(4) 0.051(5) Uani 1 1 d . . . . .
C9 C 0.784(2) 0.7009(13) 0.8622(4) 0.054(5) Uani 1 1 d . . . . .
H9 H 0.8689 0.6843 0.8648 0.065 Uiso 1 1 calc R U . . .
C10 C 0.7150(19) 0.7614(12) 0.8746(4) 0.047(5) Uani 1 1 d . . . . .
H10 H 0.7490 0.7973 0.8863 0.056 Uiso 1 1 calc R U . . .
C11 C 0.593(2) 0.7593(12) 0.8670(3) 0.048(5) Uani 1 1 d . . . . .
C12 C 0.487(2) 0.8188(12) 0.8719(3) 0.054(6) Uani 1 1 d . . . . .
C13 C 0.467(2) 0.8731(14) 0.8485(3) 0.065(7) Uani 1 1 d . . . . .
H13A H 0.5491 0.8950 0.8434 0.098 Uiso 1 1 calc R U . . .
H13B H 0.4089 0.9168 0.8524 0.098 Uiso 1 1 calc R U . . .
H13C H 0.4312 0.8410 0.8353 0.098 Uiso 1 1 calc R U . . .
C14 C 0.522(2) 0.8745(14) 0.8926(4) 0.067(7) Uani 1 1 d . . . . .
H14A H 0.5082 0.8475 0.9082 0.101 Uiso 1 1 calc R U . . .
H14B H 0.4695 0.9226 0.8918 0.101 Uiso 1 1 calc R U . . .
H14C H 0.6119 0.8893 0.8911 0.101 Uiso 1 1 calc R U . . .
C15 C 0.3640(19) 0.7747(13) 0.8790(4) 0.052(5) Uani 1 1 d . . . . .
C16 C 0.245(2) 0.7819(12) 0.8679(4) 0.060(6) Uani 1 1 d . . . . .
H16 H 0.2232 0.8120 0.8539 0.072 Uiso 1 1 calc R U . . .
C17 C 0.1675(19) 0.7341(12) 0.8824(4) 0.054(6) Uani 1 1 d . . . . .
H17 H 0.0792 0.7260 0.8798 0.065 Uiso 1 1 calc R U . . .
C18 C 0.237(2) 0.7008(12) 0.9009(4) 0.047(5) Uani 1 1 d . . . . .
C19 C 0.1934(19) 0.6521(12) 0.9221(3) 0.048(4) Uani 1 1 d . . . . .
H19A H 0.1172 0.6215 0.9172 0.058 Uiso 1 1 calc R U . . .
H19B H 0.1685 0.6884 0.9355 0.058 Uiso 1 1 calc R U . . .
C20 C 0.279(2) 0.5802(14) 0.9661(4) 0.054(6) Uani 1 1 d . . . . .
H20 H 0.2685 0.6374 0.9708 0.065 Uiso 1 1 calc R U . . .
C21 C 0.385(3) 0.5507(16) 0.9811(4) 0.076(8) Uani 1 1 d . . . . .
H21A H 0.3768 0.5717 0.9977 0.115 Uiso 1 1 calc R U . . .
H21B H 0.4655 0.5683 0.9740 0.115 Uiso 1 1 calc R U . . .
H21C H 0.3826 0.4923 0.9816 0.115 Uiso 1 1 calc R U . . .
C22 C 0.150(2) 0.5407(12) 0.9720(4) 0.063(6) Uani 1 1 d . . . . .
H22A H 0.1491 0.4861 0.9657 0.094 Uiso 1 1 calc R U . . .
H22B H 0.0813 0.5713 0.9644 0.094 Uiso 1 1 calc R U . . .
H22C H 0.1376 0.5396 0.9897 0.094 Uiso 1 1 calc R U . . .
C23 C 0.281(2) 0.4849(12) 0.9201(4) 0.053(5) Uani 1 1 d . . . . .
H23 H 0.1959 0.4685 0.9266 0.064 Uiso 1 1 calc R U . . .
C24 C 0.370(2) 0.4218(16) 0.9273(5) 0.077(8) Uani 1 1 d . . . . .
H24A H 0.3383 0.3702 0.9215 0.115 Uiso 1 1 calc R U . . .
H24B H 0.3773 0.4207 0.9450 0.115 Uiso 1 1 calc R U . . .
H24C H 0.4532 0.4324 0.9201 0.115 Uiso 1 1 calc R U . . .
C25 C 0.265(3) 0.4906(14) 0.8931(4) 0.064(7) Uani 1 1 d . . . . .
H25A H 0.3308 0.5257 0.8864 0.096 Uiso 1 1 calc R U . . .
H25B H 0.1811 0.5126 0.8894 0.096 Uiso 1 1 calc R U . . .
H25C H 0.2731 0.4375 0.8859 0.096 Uiso 1 1 calc R U . . .
C26 C 0.559(2) 0.7623(16) 0.7912(5) 0.072(7) Uani 1 1 d . . . . .
H26A H 0.5819 0.8079 0.7809 0.108 Uiso 1 1 calc R U . . .
H26B H 0.6128 0.7166 0.7869 0.108 Uiso 1 1 calc R U . . .
H26C H 0.5725 0.7763 0.8083 0.108 Uiso 1 1 calc R U . . .
C27 C 0.312(3) 0.8342(19) 0.7839(7) 0.136(17) Uani 1 1 d . . . . .
H27A H 0.3655 0.8710 0.7745 0.204 Uiso 1 1 calc R U . . .
H27B H 0.2980 0.8559 0.8002 0.204 Uiso 1 1 calc R U . . .
H27C H 0.2305 0.8274 0.7756 0.204 Uiso 1 1 calc R U . . .
C28 C 0.389(3) 0.687(3) 0.7555(4) 0.136(19) Uani 1 1 d . . . . .
H28A H 0.4736 0.6881 0.7483 0.204 Uiso 1 1 calc R U . . .
H28B H 0.3292 0.7156 0.7449 0.204 Uiso 1 1 calc R U . . .
H28C H 0.3606 0.6316 0.7573 0.204 Uiso 1 1 calc R U . . .
C29 C 0.050(2) 0.7237(15) 0.8080(5) 0.072(4) Uani 1 1 d . . . . .
H29A H -0.0330 0.7005 0.8117 0.107 Uiso 1 1 calc R U . . .
H29B H 0.0450 0.7535 0.7927 0.107 Uiso 1 1 calc R U . . .
H29C H 0.0753 0.7598 0.8212 0.107 Uiso 1 1 calc R U . . .
C30 C 0.140(2) 0.5930(14) 0.7763(5) 0.072(4) Uani 1 1 d . . . . .
H30A H 0.0634 0.5601 0.7777 0.107 Uiso 1 1 calc R U . . .
H30B H 0.2122 0.5592 0.7719 0.107 Uiso 1 1 calc R U . . .
H30C H 0.1270 0.6333 0.7636 0.107 Uiso 1 1 calc R U . . .
C31 C 0.131(2) 0.5670(15) 0.8303(5) 0.072(4) Uani 1 1 d . . . . .
H31A H 0.0493 0.5417 0.8268 0.107 Uiso 1 1 calc R U . . .
H31B H 0.1262 0.5950 0.8459 0.107 Uiso 1 1 calc R U . . .
H31C H 0.1976 0.5262 0.8311 0.107 Uiso 1 1 calc R U . . .
C32 C 0.880(2) 0.7424(16) 0.9483(5) 0.073(7) Uani 1 1 d . . . . .
H32A H 0.9556 0.7192 0.9560 0.109 Uiso 1 1 calc R U . . .
H32B H 0.8504 0.7878 0.9579 0.109 Uiso 1 1 calc R U . . .
H32C H 0.9021 0.7604 0.9319 0.109 Uiso 1 1 calc R U . . .
C33 C 0.8106(19) 0.5977(13) 0.9239(4) 0.055(5) Uani 1 1 d . . . . .
H33A H 0.8891 0.5722 0.9295 0.083 Uiso 1 1 calc R U . . .
H33B H 0.8266 0.6257 0.9085 0.083 Uiso 1 1 calc R U . . .
H33C H 0.7452 0.5570 0.9214 0.083 Uiso 1 1 calc R U . . .
C34 C 0.765(2) 0.6086(13) 0.9757(5) 0.064(7) Uani 1 1 d . . . . .
H34A H 0.8479 0.5828 0.9770 0.095 Uiso 1 1 calc R U . . .
H34B H 0.6980 0.5678 0.9756 0.095 Uiso 1 1 calc R U . . .
H34C H 0.7522 0.6441 0.9896 0.095 Uiso 1 1 calc R U . . .
C35 C 0.562(3) 0.7637(14) 0.9928(4) 0.077(8) Uani 1 1 d . . . . .
H35A H 0.5189 0.8059 1.0018 0.116 Uiso 1 1 calc R U . . .
H35B H 0.6523 0.7625 0.9974 0.116 Uiso 1 1 calc R U . . .
H35C H 0.5234 0.7121 0.9966 0.116 Uiso 1 1 calc R U . . .
C36 C 0.380(2) 0.8047(14) 0.9537(4) 0.060(6) Uani 1 1 d . . . . .
H36A H 0.3514 0.8461 0.9651 0.090 Uiso 1 1 calc R U . . .
H36B H 0.3304 0.7560 0.9564 0.090 Uiso 1 1 calc R U . . .
H36C H 0.3674 0.8231 0.9370 0.090 Uiso 1 1 calc R U . . .
C37 C 0.639(3) 0.8794(15) 0.9550(4) 0.079(8) Uani 1 1 d . . . . .
H37A H 0.5925 0.9230 0.9628 0.119 Uiso 1 1 calc R U . . .
H37B H 0.6493 0.8909 0.9377 0.119 Uiso 1 1 calc R U . . .
H37C H 0.7231 0.8741 0.9626 0.119 Uiso 1 1 calc R U . . .
C38 C -0.260(3) -0.032(2) 0.7817(6) 0.101(12) Uani 1 1 d . . . . .
H38A H -0.3329 0.0011 0.7865 0.151 Uiso 1 1 calc R U . . .
H38B H -0.2622 -0.0821 0.7908 0.151 Uiso 1 1 calc R U . . .
H38C H -0.2649 -0.0432 0.7642 0.151 Uiso 1 1 calc R U . . .
C39 C -0.020(3) -0.031(2) 0.7780(5) 0.102(11) Uani 1 1 d . . . . .
H39A H 0.0542 0.0040 0.7783 0.153 Uiso 1 1 calc R U . . .
H39B H -0.0365 -0.0483 0.7612 0.153 Uiso 1 1 calc R U . . .
H39C H -0.0045 -0.0778 0.7882 0.153 Uiso 1 1 calc R U . . .
C40 C -0.134(3) 0.0135(13) 0.7874(5) 0.065(7) Uani 1 1 d . . . . .
H40 H -0.1381 0.0641 0.7778 0.078 Uiso 1 1 calc R U . . .
C41 C -0.040(3) -0.0969(14) 0.8402(5) 0.085(9) Uani 1 1 d . . . . .
H41A H -0.0185 -0.1155 0.8238 0.128 Uiso 1 1 calc R U . . .
H41B H -0.0586 -0.1427 0.8506 0.128 Uiso 1 1 calc R U . . .
H41C H 0.0327 -0.0674 0.8469 0.128 Uiso 1 1 calc R U . . .
C42 C -0.191(3) -0.0183(15) 0.8650(4) 0.079(9) Uani 1 1 d . . . . .
H42A H -0.2336 0.0335 0.8646 0.118 Uiso 1 1 calc R U . . .
H42B H -0.1142 -0.0144 0.8751 0.118 Uiso 1 1 calc R U . . .
H42C H -0.2481 -0.0583 0.8720 0.118 Uiso 1 1 calc R U . . .
C43 C -0.154(3) -0.0431(12) 0.8390(4) 0.065(6) Uani 1 1 d . . . . .
H43 H -0.2257 -0.0735 0.8317 0.078 Uiso 1 1 calc R U . . .
C44 C -0.251(2) 0.1115(12) 0.8234(4) 0.055(6) Uani 1 1 d . . . . .
H44A H -0.2624 0.1428 0.8083 0.066 Uiso 1 1 calc R U . . .
H44B H -0.3296 0.0805 0.8261 0.066 Uiso 1 1 calc R U . . .
C45 C -0.231(2) 0.1670(15) 0.8441(4) 0.060(6) Uani 1 1 d . . . . .
C46 C -0.316(2) 0.2029(13) 0.8597(4) 0.058(6) Uani 1 1 d . . . . .
H46 H -0.4043 0.1906 0.8609 0.070 Uiso 1 1 calc R U . . .
C47 C -0.252(2) 0.2606(13) 0.8734(5) 0.065(7) Uani 1 1 d . . . . .
H47 H -0.2860 0.2919 0.8863 0.078 Uiso 1 1 calc R U . . .
C48 C -0.131(2) 0.2630(13) 0.8648(4) 0.048(5) Uani 1 1 d . . . . .
C49 C -0.023(2) 0.3187(12) 0.8714(4) 0.055(5) Uani 1 1 d . . . . .
C50 C -0.0606(18) 0.3729(11) 0.8927(3) 0.041(4) Uani 1 1 d . . . . .
H50A H -0.1315 0.4070 0.8878 0.061 Uiso 1 1 calc R U . . .
H50B H 0.0119 0.4062 0.8974 0.061 Uiso 1 1 calc R U . . .
H50C H -0.0864 0.3401 0.9066 0.061 Uiso 1 1 calc R U . . .
C51 C 0.003(2) 0.3717(12) 0.8497(4) 0.058(6) Uani 1 1 d . . . . .
H51A H -0.0638 0.4118 0.8483 0.086 Uiso 1 1 calc R U . . .
H51B H 0.0055 0.3393 0.8349 0.086 Uiso 1 1 calc R U . . .
H51C H 0.0855 0.3984 0.8518 0.086 Uiso 1 1 calc R U . . .
C52 C 0.095(2) 0.2761(11) 0.8773(3) 0.040(4) Uani 1 1 d . . . . .
C53 C 0.217(2) 0.2788(14) 0.8688(4) 0.056(6) Uani 1 1 d . . . . .
H53 H 0.2412 0.3111 0.8553 0.067 Uiso 1 1 calc R U . . .
C54 C 0.301(2) 0.2326(13) 0.8807(4) 0.053(5) Uani 1 1 d . . . . .
H54 H 0.3874 0.2236 0.8769 0.064 Uiso 1 1 calc R U . . .
C55 C 0.2316(19) 0.2011(11) 0.8996(4) 0.045(5) Uani 1 1 d . . . . .
C56 C 0.2746(17) 0.1493(16) 0.9215(3) 0.055(6) Uani 1 1 d . . . . .
H56A H 0.3028 0.1849 0.9348 0.066 Uiso 1 1 calc R U . . .
H56B H 0.3484 0.1168 0.9164 0.066 Uiso 1 1 calc R U . . .
C57 C 0.194(2) -0.0147(13) 0.9207(4) 0.050(5) Uani 1 1 d . . . . .
H57 H 0.2793 -0.0307 0.9271 0.060 Uiso 1 1 calc R U . . .
C58 C 0.201(3) -0.0101(14) 0.8925(4) 0.076(9) Uani 1 1 d . . . . .
H58A H 0.2551 0.0346 0.8877 0.113 Uiso 1 1 calc R U . . .
H58B H 0.1151 -0.0020 0.8859 0.113 Uiso 1 1 calc R U . . .
H58C H 0.2358 -0.0599 0.8861 0.113 Uiso 1 1 calc R U . . .
C59 C 0.099(3) -0.0781(13) 0.9274(5) 0.070(7) Uani 1 1 d . . . . .
H59A H 0.0975 -0.0848 0.9451 0.105 Uiso 1 1 calc R U . . .
H59B H 0.1221 -0.1286 0.9197 0.105 Uiso 1 1 calc R U . . .
H59C H 0.0140 -0.0619 0.9218 0.105 Uiso 1 1 calc R U . . .
C60 C 0.191(2) 0.0807(17) 0.9656(4) 0.064(7) Uani 1 1 d . . . . .
H60 H 0.2010 0.1379 0.9703 0.077 Uiso 1 1 calc R U . . .
C61 C 0.083(2) 0.0507(19) 0.9814(4) 0.079(9) Uani 1 1 d . . . . .
H61A H 0.0199 0.0929 0.9833 0.119 Uiso 1 1 calc R U . . .
H61B H 0.1165 0.0356 0.9974 0.119 Uiso 1 1 calc R U . . .
H61C H 0.0442 0.0042 0.9737 0.119 Uiso 1 1 calc R U . . .
C62 C 0.321(2) 0.0438(15) 0.9711(4) 0.056(6) Uani 1 1 d . . . . .
H62A H 0.3870 0.0725 0.9621 0.083 Uiso 1 1 calc R U . . .
H62B H 0.3209 -0.0124 0.9663 0.083 Uiso 1 1 calc R U . . .
H62C H 0.3382 0.0477 0.9886 0.083 Uiso 1 1 calc R U . . .
C63 C 0.323(3) 0.0732(18) 0.7763(5) 0.093(10) Uani 1 1 d . . . . .
H63A H 0.4067 0.0473 0.7771 0.139 Uiso 1 1 calc R U . . .
H63B H 0.3189 0.1059 0.7615 0.139 Uiso 1 1 calc R U . . .
H63C H 0.2568 0.0325 0.7758 0.139 Uiso 1 1 calc R U . . .
C64 C 0.340(2) 0.0720(18) 0.8289(4) 0.072(8) Uani 1 1 d . . . . .
H64A H 0.4262 0.0518 0.8264 0.108 Uiso 1 1 calc R U . . .
H64B H 0.2799 0.0273 0.8289 0.108 Uiso 1 1 calc R U . . .
H64C H 0.3351 0.1000 0.8445 0.108 Uiso 1 1 calc R U . . .
C65 C 0.420(2) 0.2152(16) 0.8042(5) 0.075(7) Uani 1 1 d . . . . .
H65A H 0.5004 0.1918 0.7988 0.112 Uiso 1 1 calc R U . . .
H65B H 0.4305 0.2370 0.8206 0.112 Uiso 1 1 calc R U . . .
H65C H 0.3951 0.2580 0.7931 0.112 Uiso 1 1 calc R U . . .
C66 C 0.172(2) 0.3486(18) 0.7912(5) 0.077(7) Uani 1 1 d . . . . .
H66A H 0.1081 0.3907 0.7895 0.116 Uiso 1 1 calc R U . . .
H66B H 0.2382 0.3559 0.7788 0.116 Uiso 1 1 calc R U . . .
H66C H 0.2100 0.3513 0.8074 0.116 Uiso 1 1 calc R U . . .
C67 C -0.078(3) 0.2569(13) 0.7881(4) 0.070(8) Uani 1 1 d . . . . .
H67A H -0.1049 0.2991 0.7769 0.105 Uiso 1 1 calc R U . . .
H67B H -0.1034 0.2707 0.8047 0.105 Uiso 1 1 calc R U . . .
H67C H -0.1178 0.2065 0.7834 0.105 Uiso 1 1 calc R U . . .
C68 C 0.136(3) 0.221(2) 0.7541(4) 0.096(10) Uani 1 1 d . . . . .
H68A H 0.1118 0.2647 0.7434 0.144 Uiso 1 1 calc R U . . .
H68B H 0.0905 0.1722 0.7492 0.144 Uiso 1 1 calc R U . . .
H68C H 0.2276 0.2115 0.7529 0.144 Uiso 1 1 calc R U . . .
C69 C -0.349(2) 0.0972(13) 0.9217(3) 0.056(6) Uani 1 1 d . . . . .
H69A H -0.4330 0.0766 0.9263 0.084 Uiso 1 1 calc R U . . .
H69B H -0.2894 0.0528 0.9202 0.084 Uiso 1 1 calc R U . . .
H69C H -0.3553 0.1254 0.9062 0.084 Uiso 1 1 calc R U . . .
C70 C -0.416(2) 0.2498(13) 0.9473(5) 0.065(6) Uani 1 1 d . . . . .
H70A H -0.4998 0.2252 0.9487 0.098 Uiso 1 1 calc R U . . .
H70B H -0.4114 0.2814 0.9324 0.098 Uiso 1 1 calc R U . . .
H70C H -0.4010 0.2845 0.9614 0.098 Uiso 1 1 calc R U . . .
C71 C -0.294(2) 0.1073(15) 0.9746(4) 0.061(6) Uani 1 1 d . . . . .
H71A H -0.3766 0.0808 0.9759 0.092 Uiso 1 1 calc R U . . .
H71B H -0.2805 0.1413 0.9888 0.092 Uiso 1 1 calc R U . . .
H71C H -0.2267 0.0670 0.9738 0.092 Uiso 1 1 calc R U . . .
C72 C -0.169(2) 0.3826(13) 0.9544(5) 0.075(8) Uani 1 1 d . . . . .
H72A H -0.1260 0.4238 0.9641 0.112 Uiso 1 1 calc R U . . .
H72B H -0.2568 0.3773 0.9599 0.112 Uiso 1 1 calc R U . . .
H72C H -0.1670 0.3977 0.9372 0.112 Uiso 1 1 calc R U . . .
C73 C 0.087(2) 0.3045(11) 0.9527(3) 0.047(5) Uani 1 1 d . . . . .
H73A H 0.1177 0.3440 0.9644 0.071 Uiso 1 1 calc R U . . .
H73B H 0.0966 0.3254 0.9361 0.071 Uiso 1 1 calc R U . . .
H73C H 0.1362 0.2553 0.9543 0.071 Uiso 1 1 calc R U . . .
C74 C -0.095(4) 0.258(2) 0.9915(4) 0.131(17) Uani 1 1 d . . . . .
H74A H -0.0619 0.3020 1.0013 0.196 Uiso 1 1 calc R U . . .
H74B H -0.1839 0.2482 0.9958 0.196 Uiso 1 1 calc R U . . .
H74C H -0.0451 0.2096 0.9948 0.196 Uiso 1 1 calc R U . . .
N1 N 0.5782(18) 0.7036(10) 0.8475(3) 0.052(4) Uani 1 1 d . . . . .
N2 N 0.3607(14) 0.7261(10) 0.8988(3) 0.039(4) Uani 1 1 d . . . . .
N3 N 0.3258(16) 0.6757(9) 0.8078(2) 0.041(4) Uani 1 1 d . . . . .
N4 N 0.6061(14) 0.7072(9) 0.9409(3) 0.038(3) Uani 1 1 d . . . . .
N5 N -0.1144(15) 0.2045(9) 0.8468(3) 0.042(4) Uani 1 1 d . . . . .
N6 N 0.1021(17) 0.2226(9) 0.8985(3) 0.045(4) Uani 1 1 d . . . . .
N7 N 0.1487(17) 0.1781(10) 0.8081(3) 0.046(4) Uani 1 1 d . . . . .
N8 N -0.1393(14) 0.2077(8) 0.9401(3) 0.038(3) Uani 1 1 d . . . . .
P1 P 0.5918(5) 0.5420(3) 0.82137(10) 0.0474(12) Uani 1 1 d . . . . .
P2 P 0.3145(5) 0.5824(3) 0.93341(9) 0.0453(12) Uani 1 1 d . . . . .
P3 P -0.1201(6) 0.0440(3) 0.81954(10) 0.0492(13) Uani 1 1 d . . . . .
P4 P 0.1532(5) 0.0842(3) 0.93288(10) 0.0469(12) Uani 1 1 d . . . . .
Sn1 Sn 0.40284(11) 0.63739(8) 0.84209(2) 0.0398(3) Uani 1 1 d . . . . .
Sn2 Sn 0.52457(11) 0.65074(8) 0.90956(2) 0.0386(3) Uani 1 1 d . . . . .
Sn3 Sn 0.06493(11) 0.13924(8) 0.84140(2) 0.0399(3) Uani 1 1 d . . . . .
Sn4 Sn -0.05824(11) 0.15018(8) 0.90928(2) 0.0389(3) Uani 1 1 d . . . . .
Si1 Si 0.3927(7) 0.7366(4) 0.78632(11) 0.0600(17) Uani 1 1 d . . . . .
Si2 Si 0.1710(5) 0.6418(4) 0.80497(9) 0.0467(12) Uani 1 1 d . . . . .
Si3 Si 0.7570(5) 0.6682(3) 0.94659(10) 0.0449(13) Uani 1 1 d . . . . .
Si4 Si 0.5487(7) 0.7838(4) 0.95885(11) 0.0535(15) Uani 1 1 d . . . . .
Si5 Si 0.2996(6) 0.1401(4) 0.80456(10) 0.0504(13) Uani 1 1 d . . . . .
Si6 Si 0.0930(6) 0.2466(4) 0.78676(10) 0.0530(15) Uani 1 1 d . . . . .
Si8 Si -0.2903(5) 0.1694(3) 0.94644(10) 0.0433(12) Uani 1 1 d . . . . .
Si9 Si -0.0826(6) 0.2834(4) 0.95861(11) 0.0506(14) Uani 1 1 d . . . . .

loop_
_atom_site_aniso_label
_atom_site_aniso_U_11
_atom_site_aniso_U_22
_atom_site_aniso_U_33
_atom_site_aniso_U_23
_atom_site_aniso_U_13
_atom_site_aniso_U_12
C1 0.10(2) 0.067(15) 0.035(10) 0.004(10) -0.010(12) -0.017(14)
C2 0.083(18) 0.054(14) 0.066(14) 0.017(11) -0.017(13) 0.006(13)
C3 0.041(12) 0.040(11) 0.077(14) 0.015(10) 0.002(10) 0.005(9)
C4 0.10(2) 0.057(14) 0.057(14) -0.009(11) -0.015(13) -0.009(14)
C5 0.060(17) 0.11(2) 0.074(17) 0.000(16) 0.011(13) 0.022(16)
C6 0.079(17) 0.043(12) 0.042(10) -0.007(9) 0.001(10) -0.015(11)
C7 0.036(11) 0.063(14) 0.062(13) 0.011(10) 0.006(9) 0.004(10)
C8 0.052(13) 0.045(12) 0.056(12) 0.003(9) 0.001(9) 0.015(9)
C9 0.055(14) 0.049(13) 0.059(13) 0.004(10) -0.005(10) -0.004(10)
C10 0.046(12) 0.042(12) 0.052(12) 0.003(9) -0.003(9) -0.011(9)
C11 0.070(15) 0.038(11) 0.038(10) 0.007(8) 0.014(9) -0.008(10)
C12 0.092(17) 0.032(10) 0.038(10) 0.009(8) 0.005(10) 0.011(10)
C13 0.086(17) 0.070(16) 0.040(10) 0.003(10) 0.018(10) 0.050(14)
C14 0.079(17) 0.055(15) 0.068(14) 0.004(11) 0.016(12) -0.022(12)
C15 0.037(11) 0.050(12) 0.067(14) -0.026(11) -0.006(10) 0.004(9)
C16 0.10(2) 0.026(10) 0.050(12) 0.012(9) -0.015(12) 0.007(11)
C17 0.032(11) 0.044(12) 0.085(15) -0.002(11) -0.022(10) 0.013(9)
C18 0.050(13) 0.044(11) 0.048(11) -0.011(9) 0.004(9) -0.011(9)
C19 0.056(12) 0.032(9) 0.056(11) -0.001(9) 0.007(9) -0.004(9)
C20 0.060(14) 0.060(14) 0.042(11) -0.003(9) 0.008(9) -0.025(11)
C21 0.11(2) 0.070(17) 0.047(12) 0.009(12) 0.007(13) 0.019(16)
C22 0.082(17) 0.030(10) 0.076(15) 0.005(10) 0.027(13) -0.005(11)
C23 0.067(15) 0.031(10) 0.062(13) 0.004(9) 0.003(11) -0.010(9)
C24 0.047(15) 0.069(17) 0.11(2) 0.008(15) -0.007(14) 0.026(12)
C25 0.09(2) 0.047(13) 0.051(13) 0.004(10) -0.006(12) -0.024(13)
C26 0.065(17) 0.065(16) 0.087(18) 0.004(14) 0.022(13) -0.013(13)
C27 0.10(2) 0.10(3) 0.20(4) 0.12(3) 0.05(2) 0.02(2)
C28 0.12(3) 0.25(5) 0.041(13) 0.01(2) 0.015(15) -0.09(3)
C29 0.052(9) 0.057(8) 0.106(11) 0.012(8) 0.003(8) -0.004(7)
C30 0.052(9) 0.057(8) 0.106(11) 0.012(8) 0.003(8) -0.004(7)
C31 0.052(9) 0.057(8) 0.106(11) 0.012(8) 0.003(8) -0.004(7)
C32 0.049(15) 0.081(18) 0.089(18) 0.000(15) 0.008(13) -0.006(13)
C33 0.030(11) 0.060(13) 0.077(14) 0.006(11) -0.002(10) 0.010(9)
C34 0.048(13) 0.055(14) 0.088(18) 0.005(12) -0.004(12) 0.030(11)
C35 0.15(3) 0.046(13) 0.039(11) 0.002(10) -0.001(13) 0.002(15)
C36 0.072(16) 0.051(14) 0.057(13) -0.001(10) 0.008(11) 0.003(11)
C37 0.11(2) 0.065(17) 0.067(15) -0.028(12) -0.011(14) -0.020(15)
C38 0.09(2) 0.11(3) 0.10(2) -0.06(2) 0.020(17) -0.053(19)
C39 0.13(3) 0.11(3) 0.062(17) -0.013(17) -0.019(17) 0.05(2)
C40 0.085(19) 0.034(11) 0.075(15) 0.001(11) -0.019(13) -0.008(11)
C41 0.11(2) 0.044(13) 0.098(19) 0.025(14) 0.047(18) 0.012(14)
C42 0.11(2) 0.054(15) 0.074(16) -0.029(12) 0.035(15) -0.043(15)
C43 0.11(2) 0.038(11) 0.044(11) -0.011(9) 0.002(12) 0.002(12)
C44 0.049(13) 0.051(12) 0.065(14) -0.015(10) 0.007(10) -0.003(10)
C45 0.054(13) 0.071(16) 0.056(13) -0.007(11) 0.002(10) -0.002(11)
C46 0.040(12) 0.048(13) 0.086(16) 0.006(11) 0.019(11) 0.009(10)
C47 0.045(13) 0.034(12) 0.12(2) 0.002(12) 0.007(13) 0.012(9)
C48 0.057(13) 0.045(12) 0.044(11) 0.007(9) 0.010(9) 0.020(10)
C49 0.083(16) 0.034(11) 0.047(11) 0.005(9) -0.011(10) 0.002(10)
C50 0.048(11) 0.033(10) 0.041(9) -0.003(8) 0.004(8) 0.001(8)
C51 0.065(14) 0.038(11) 0.070(13) 0.034(10) -0.012(10) -0.020(10)
C52 0.064(13) 0.028(9) 0.029(8) 0.012(7) 0.005(8) -0.010(8)
C53 0.044(13) 0.053(13) 0.071(15) -0.030(12) 0.007(10) -0.011(10)
C54 0.039(12) 0.054(13) 0.066(13) -0.026(11) 0.007(10) -0.002(10)
C55 0.044(12) 0.028(9) 0.063(13) 0.004(8) -0.003(9) -0.005(8)
C56 0.035(10) 0.091(17) 0.038(9) -0.005(11) -0.013(7) 0.031(12)
C57 0.044(12) 0.057(13) 0.049(11) 0.007(10) 0.005(9) 0.001(10)
C58 0.13(3) 0.047(14) 0.050(13) -0.014(10) -0.023(14) 0.034(15)
C59 0.093(19) 0.033(11) 0.083(16) 0.002(11) 0.026(14) -0.003(11)
C60 0.043(13) 0.092(19) 0.056(13) 0.015(13) 0.009(10) -0.010(12)
C61 0.054(15) 0.11(2) 0.070(16) 0.040(16) 0.017(12) -0.002(15)
C62 0.051(13) 0.073(16) 0.043(11) 0.002(10) -0.013(9) -0.001(11)
C63 0.10(2) 0.10(2) 0.074(17) -0.047(16) 0.018(16) -0.011(18)
C64 0.033(12) 0.13(2) 0.055(12) 0.019(14) 0.009(9) 0.021(13)
C65 0.061(16) 0.077(17) 0.087(17) 0.006(14) 0.022(13) 0.013(14)
C66 0.056(15) 0.084(18) 0.092(17) 0.022(15) -0.009(12) -0.017(15)
C67 0.15(3) 0.034(11) 0.031(10) 0.004(8) -0.010(12) -0.015(13)
C68 0.09(2) 0.15(3) 0.043(13) -0.010(15) -0.010(13) -0.01(2)
C69 0.068(15) 0.053(13) 0.047(11) -0.009(9) 0.017(10) -0.025(11)
C70 0.057(15) 0.047(13) 0.091(18) -0.002(12) -0.009(13) 0.016(11)
C71 0.048(13) 0.073(16) 0.062(14) 0.024(12) 0.003(11) -0.006(11)
C72 0.041(13) 0.042(13) 0.14(2) -0.006(13) 0.023(14) 0.000(10)
C73 0.067(14) 0.032(10) 0.043(10) -0.001(8) -0.009(9) -0.016(9)
C74 0.23(4) 0.12(3) 0.046(14) -0.025(16) 0.01(2) -0.11(3)
N1 0.071(12) 0.037(9) 0.049(9) -0.004(7) 0.006(8) 0.016(8)
N2 0.029(8) 0.048(10) 0.041(8) -0.011(7) -0.002(6) 0.010(7)
N3 0.060(11) 0.035(8) 0.029(7) -0.003(6) 0.006(7) 0.004(7)
N4 0.033(8) 0.042(9) 0.038(8) -0.001(7) -0.009(6) -0.002(7)
N5 0.045(10) 0.036(9) 0.046(9) -0.005(7) 0.010(7) 0.001(7)
N6 0.055(11) 0.039(9) 0.041(8) 0.006(7) 0.005(7) 0.000(8)
N7 0.057(11) 0.045(10) 0.036(8) 0.002(7) 0.009(7) 0.000(8)
N8 0.036(9) 0.025(7) 0.053(9) 0.001(6) -0.002(7) 0.009(6)
P1 0.045(3) 0.041(3) 0.056(3) -0.003(2) 0.000(2) 0.003(2)
P2 0.050(3) 0.045(3) 0.041(3) 0.001(2) 0.000(2) -0.008(2)
P3 0.061(4) 0.035(3) 0.052(3) -0.002(2) 0.004(2) -0.006(2)
P4 0.039(3) 0.050(3) 0.053(3) 0.001(2) 0.001(2) 0.009(2)
Sn1 0.0425(7) 0.0392(7) 0.0376(6) 0.0030(6) -0.0008(5) 0.0023(5)
Sn2 0.0389(7) 0.0367(6) 0.0402(6) -0.0019(6) -0.0029(5) -0.0002(5)
Sn3 0.0426(7) 0.0384(7) 0.0385(6) 0.0008(6) 0.0028(5) -0.0041(5)
Sn4 0.0376(7) 0.0376(6) 0.0414(6) 0.0013(6) 0.0031(5) 0.0001(5)
Si1 0.071(4) 0.067(4) 0.042(3) 0.013(3) 0.006(3) 0.007(3)
Si2 0.056(3) 0.043(3) 0.042(3) 0.002(3) -0.009(2) -0.002(3)
Si3 0.034(3) 0.051(3) 0.050(3) 0.000(2) -0.008(2) -0.003(2)
Si4 0.077(5) 0.036(3) 0.048(3) -0.006(2) -0.008(3) 0.003(3)
Si5 0.059(3) 0.040(3) 0.052(3) 0.002(3) 0.015(2) 0.002(3)
Si6 0.061(4) 0.059(4) 0.039(3) 0.012(3) -0.005(3) -0.006(3)
Si8 0.038(3) 0.045(3) 0.046(3) 0.004(2) 0.006(2) 0.001(2)
Si9 0.056(4) 0.050(3) 0.046(3) -0.005(3) 0.006(3) -0.010(3)

loop_
_atom_type_symbol
_atom_type_description
_atom_type_scat_dispersion_real
_atom_type_scat_dispersion_imag
_atom_type_scat_source
C C 0.0033 0.0016 'International Tables Vol C Tables 4.2.6.8 and 6.1.1.4'
H H 0.0000 0.0000 'International Tables Vol C Tables 4.2.6.8 and 6.1.1.4'
N N 0.0061 0.0033 'International Tables Vol C Tables 4.2.6.8 and 6.1.1.4'
P P 0.1023 0.0942 'International Tables Vol C Tables 4.2.6.8 and 6.1.1.4'
Sn Sn -0.6537 1.4246 'International Tables Vol C Tables 4.2.6.8 and 6.1.1.4'
Si Si 0.0817 0.0704 'International Tables Vol C Tables 4.2.6.8 and 6.1.1.4'

loop_
_geom_angle_atom_site_label_1
_geom_angle_atom_site_label_2
_geom_angle_atom_site_label_3
_geom_angle
_geom_angle_site_symmetry_1
_geom_angle_site_symmetry_3
_geom_angle_publ_flag
C1 C3 C2 111(2) . . ?
C1 C3 P1 110.4(15) . . ?
C2 C3 P1 106.7(15) . . ?
C5 C6 C4 113(2) . . ?
C5 C6 P1 114.2(17) . . ?
C4 C6 P1 112.8(17) . . ?
C8 C7 P1 114.7(15) . . ?
C9 C8 N1 116(2) . . ?
C9 C8 C7 125(2) . . ?
N1 C8 C7 118.9(19) . . ?
C8 C9 C10 104(2) . . ?
C11 C10 C9 108(2) . . ?
C10 C11 N1 110.7(19) . . ?
C10 C11 C12 129(2) . . ?
N1 C11 C12 118.6(19) . . ?
C14 C12 C11 111(2) . . ?
C14 C12 C15 108.2(17) . . ?
C11 C12 C15 110.3(17) . . ?
C14 C12 C13 106.5(18) . . ?
C11 C12 C13 109.2(16) . . ?
C15 C12 C13 112(2) . . ?
N2 C15 C16 112(2) . . ?
N2 C15 C12 120.9(18) . . ?
C16 C15 C12 127(2) . . ?
C15 C16 C17 103.2(18) . . ?
C18 C17 C16 109.9(19) . . ?
N2 C18 C17 108.6(19) . . ?
N2 C18 C19 121.7(19) . . ?
C17 C18 C19 129(2) . . ?
C18 C19 P2 113.4(15) . . ?
C21 C20 C22 114(2) . . ?
C21 C20 P2 113.6(17) . . ?
C22 C20 P2 113.2(15) . . ?
C24 C23 C25 113(2) . . ?
C24 C23 P2 114.3(18) . . ?
C25 C23 P2 111.2(15) . . ?
C39 C40 C38 111(2) . . ?
C39 C40 P3 113.9(18) . . ?
C38 C40 P3 113(2) . . ?
C41 C43 C42 109(2) . . ?
C41 C43 P3 110.4(18) . . ?
C42 C43 P3 111.9(15) . . ?
C45 C44 P3 112.1(17) . . ?
C46 C45 N5 108(2) . . ?
C46 C45 C44 131(2) . . ?
N5 C45 C44 119.2(19) . . ?
C45 C46 C47 109(2) . . ?
C48 C47 C46 107(2) . . ?
C47 C48 N5 110(2) . . ?
C47 C48 C49 130(2) . . ?
N5 C48 C49 120.3(18) . . ?
C52 C49 C51 108.0(19) . . ?
C52 C49 C48 112.7(17) . . ?
C51 C49 C48 108.0(17) . . ?
C52 C49 C50 109.9(17) . . ?
C51 C49 C50 107.5(17) . . ?
C48 C49 C50 110.5(19) . . ?
C53 C52 C49 134.4(19) . . ?
C53 C52 N6 104.1(19) . . ?
C49 C52 N6 121.1(17) . . ?
C54 C53 C52 115(2) . . ?
C53 C54 C55 104(2) . . ?
C54 C55 N6 112.3(18) . . ?
C54 C55 C56 130(2) . . ?
N6 C55 C56 117.3(17) . . ?
C55 C56 P4 113.9(13) . . ?
C59 C57 C58 108(2) . . ?
C59 C57 P4 112.8(15) . . ?
C58 C57 P4 109.2(15) . . ?
C61 C60 C62 115(2) . . ?
C61 C60 P4 113.9(17) . . ?
C62 C60 P4 113.7(16) . . ?
C8 N1 C11 100.8(18) . . ?
C8 N1 Sn1 125.8(14) . . ?
C11 N1 Sn1 121.9(14) . . ?
C15 N2 C18 106.0(16) . . ?
C15 N2 Sn2 122.3(12) . . ?
C18 N2 Sn2 122.5(14) . . ?
Si1 N3 Si2 121.3(9) . . ?
Si1 N3 Sn1 128.8(9) . . ?
Si2 N3 Sn1 109.6(7) . . ?
Si4 N4 Si3 119.6(8) . . ?
Si4 N4 Sn2 130.3(8) . . ?
Si3 N4 Sn2 110.0(8) . . ?
C45 N5 C48 106.3(17) . . ?
C45 N5 Sn3 121.3(14) . . ?
C48 N5 Sn3 123.2(13) . . ?
C55 N6 C52 103.9(15) . . ?
C55 N6 Sn4 126.8(12) . . ?
C52 N6 Sn4 121.3(13) . . ?
Si5 N7 Si6 118.5(9) . . ?
Si5 N7 Sn3 111.5(8) . . ?
Si6 N7 Sn3 129.7(9) . . ?
Si9 N8 Si8 117.8(9) . . ?
Si9 N8 Sn4 131.4(9) . . ?
Si8 N8 Sn4 110.9(8) . . ?
C3 P1 C7 107.3(10) . . ?
C3 P1 C6 105.6(11) . . ?
C7 P1 C6 104.6(11) . . ?
C3 P1 Sn1 109.7(7) . . ?
C7 P1 Sn1 97.3(7) . . ?
C6 P1 Sn1 130.0(8) . . ?
C23 P2 C20 109.6(10) . . ?
C23 P2 C19 107.3(10) . . ?
C20 P2 C19 101.7(10) . . ?
C23 P2 Sn2 109.4(8) . . ?
C20 P2 Sn2 128.6(7) . . ?
C19 P2 Sn2 97.4(6) . . ?
C44 P3 C40 103.0(12) . . ?
C44 P3 C43 106.5(12) . . ?
C40 P3 C43 108.6(10) . . ?
C44 P3 Sn3 97.2(7) . . ?
C40 P3 Sn3 128.8(9) . . ?
C43 P3 Sn3 109.7(8) . . ?
C56 P4 C57 104.7(10) . . ?
C56 P4 C60 101.8(10) . . ?
C57 P4 C60 106.0(11) . . ?
C56 P4 Sn4 99.4(6) . . ?
C57 P4 Sn4 111.9(7) . . ?
C60 P4 Sn4 129.6(8) . . ?
N3 Sn1 N1 106.7(6) . . ?
N3 Sn1 P1 94.8(4) . . ?
N1 Sn1 P1 75.1(4) . . ?
N4 Sn2 N2 105.8(6) . . ?
N4 Sn2 P2 96.9(4) . . ?
N2 Sn2 P2 75.2(5) . . ?
N7 Sn3 N5 108.6(6) . . ?
N7 Sn3 P3 95.4(5) . . ?
N5 Sn3 P3 75.1(4) . . ?
N8 Sn4 N6 106.1(6) . . ?
N8 Sn4 P4 97.4(4) . . ?
N6 Sn4 P4 74.3(4) . . ?
N3 Si1 C26 115.8(11) . . ?
N3 Si1 C27 112.9(11) . . ?
C26 Si1 C27 104.0(15) . . ?
N3 Si1 C28 110.3(13) . . ?
C26 Si1 C28 104.9(13) . . ?
C27 Si1 C28 108(2) . . ?
N3 Si2 C30 113.5(10) . . ?
N3 Si2 C29 112.9(10) . . ?
C30 Si2 C29 106.6(12) . . ?
N3 Si2 C31 110.8(9) . . ?
C30 Si2 C31 107.3(12) . . ?
C29 Si2 C31 105.3(11) . . ?
N4 Si3 C32 114.0(11) . . ?
N4 Si3 C33 113.9(9) . . ?
C32 Si3 C33 105.2(11) . . ?
N4 Si3 C34 112.9(9) . . ?
C32 Si3 C34 106.9(12) . . ?
C33 Si3 C34 102.9(10) . . ?
N4 Si4 C36 113.2(9) . . ?
N4 Si4 C37 113.2(11) . . ?
C36 Si4 C37 108.2(12) . . ?
N4 Si4 C35 113.6(10) . . ?
C36 Si4 C35 105.0(13) . . ?
C37 Si4 C35 102.9(11) . . ?
N7 Si5 C65 113.3(11) . . ?
N7 Si5 C64 111.4(9) . . ?
C65 Si5 C64 106.7(13) . . ?
N7 Si5 C63 115.2(12) . . ?
C65 Si5 C63 108.0(12) . . ?
C64 Si5 C63 101.4(14) . . ?
N7 Si6 C67 111.7(9) . . ?
N7 Si6 C68 113.9(13) . . ?
C67 Si6 C68 107.2(12) . . ?
N7 Si6 C66 110.9(10) . . ?
C67 Si6 C66 109.9(12) . . ?
C68 Si6 C66 102.7(14) . . ?
N8 Si8 C71 112.9(9) . . ?
N8 Si8 C70 112.3(10) . . ?
C71 Si8 C70 111.3(12) . . ?
N8 Si8 C69 112.6(8) . . ?
C71 Si8 C69 103.1(11) . . ?
C70 Si8 C69 104.0(11) . . ?
N8 Si9 C73 111.7(8) . . ?
N8 Si9 C74 112.1(11) . . ?
C73 Si9 C74 106.4(15) . . ?
N8 Si9 C72 113.9(10) . . ?
C73 Si9 C72 105.6(10) . . ?
C74 Si9 C72 106.6(17) . . ?

loop_
_geom_bond_atom_site_label_1
_geom_bond_atom_site_label_2
_geom_bond_distance
_geom_bond_site_symmetry_2
_geom_bond_publ_flag
C1 C3 1.47(3) . ?
C2 C3 1.53(3) . ?
C3 P1 1.83(2) . ?
C4 C6 1.54(3) . ?
C5 C6 1.51(3) . ?
C6 P1 1.84(2) . ?
C7 C8 1.50(3) . ?
C7 P1 1.84(2) . ?
C8 C9 1.34(3) . ?
C8 N1 1.38(3) . ?
C9 C10 1.42(3) . ?
C10 C11 1.35(3) . ?
C11 N1 1.43(3) . ?
C11 C12 1.53(3) . ?
C12 C14 1.52(3) . ?
C12 C15 1.54(3) . ?
C12 C13 1.59(3) . ?
C15 N2 1.36(3) . ?
C15 C16 1.39(3) . ?
C16 C17 1.40(3) . ?
C17 C18 1.37(3) . ?
C18 N2 1.37(3) . ?
C18 C19 1.50(3) . ?
C19 P2 1.84(2) . ?
C20 C21 1.47(3) . ?
C20 C22 1.55(3) . ?
C20 P2 1.83(2) . ?
C23 C24 1.47(3) . ?
C23 C25 1.49(3) . ?
C23 P2 1.83(2) . ?
C26 Si1 1.83(3) . ?
C27 Si1 1.85(3) . ?
C28 Si1 1.89(3) . ?
C29 Si2 1.88(3) . ?
C30 Si2 1.81(3) . ?
C31 Si2 1.92(2) . ?
C32 Si3 1.80(3) . ?
C33 Si3 1.81(2) . ?
C34 Si3 1.89(2) . ?
C35 Si4 1.90(2) . ?
C36 Si4 1.84(2) . ?
C37 Si4 1.88(3) . ?
C38 C40 1.56(3) . ?
C39 C40 1.51(4) . ?
C40 P3 1.84(2) . ?
C41 C43 1.50(4) . ?
C42 C43 1.54(3) . ?
C43 P3 1.84(2) . ?
C44 C45 1.49(3) . ?
C44 P3 1.80(2) . ?
C45 C46 1.38(3) . ?
C45 N5 1.39(3) . ?
C46 C47 1.40(3) . ?
C47 C48 1.36(3) . ?
C48 N5 1.41(2) . ?
C48 C49 1.52(3) . ?
C49 C52 1.47(3) . ?
C49 C51 1.51(3) . ?
C49 C50 1.54(3) . ?
C52 C53 1.37(3) . ?
C52 N6 1.47(2) . ?
C53 C54 1.34(3) . ?
C54 C55 1.37(3) . ?
C55 N6 1.41(3) . ?
C55 C56 1.55(3) . ?
C56 P4 1.80(2) . ?
C57 C59 1.51(3) . ?
C57 C58 1.55(3) . ?
C57 P4 1.84(2) . ?
C60 C61 1.52(3) . ?
C60 C62 1.53(3) . ?
C60 P4 1.84(2) . ?
C63 Si5 1.93(2) . ?
C64 Si5 1.81(2) . ?
C65 Si5 1.79(3) . ?
C66 Si6 1.92(3) . ?
C67 Si6 1.81(3) . ?
C68 Si6 1.90(2) . ?
C69 Si8 1.92(2) . ?
C70 Si8 1.89(2) . ?
C71 Si8 1.86(2) . ?
C72 Si9 1.91(2) . ?
C73 Si9 1.85(2) . ?
C74 Si9 1.86(3) . ?
N1 Sn1 2.18(2) . ?
N2 Sn2 2.220(15) . ?
N3 Si1 1.714(16) . ?
N3 Si2 1.734(18) . ?
N3 Sn1 2.150(15) . ?
N4 Si4 1.729(16) . ?
N4 Si3 1.747(15) . ?
N4 Sn2 2.146(14) . ?
N5 Sn3 2.203(16) . ?
N6 Sn4 2.163(17) . ?
N7 Si5 1.724(18) . ?
N7 Si6 1.745(17) . ?
N7 Sn3 2.132(15) . ?
N8 Si9 1.732(16) . ?
N8 Si8 1.750(16) . ?
N8 Sn4 2.129(15) . ?
P1 Sn1 2.797(5) . ?
P2 Sn2 2.816(5) . ?
P3 Sn3 2.792(6) . ?
P4 Sn4 2.805(5) . ?
